data_7023950
loop_
_publ_author_name
'Pappuru, Sreenath'
'Chokkapu, Eswara Rao'
'Chakraborty, Debashis'
'Ramkumar, Venkatachalam'

_publ_section_title
;
 Group iv complexes containing the benzotriazole phenoxide ligand as
 catalysts for the ring-opening polymerization of lactides, epoxides and
 as precatalysts for the polymerization of ethylene.
;
_journal_issue 46
_journal_name_full 'Dalton transactions (Cambridge, England : 2003)'
_journal_page_first 16412
_journal_page_last 16427
_journal_paper_doi 10.1039/c3dt52065j
_journal_volume 42
_journal_year 2013
_chemical_formula_moiety 'C44 H62 N6 O8 Zr2 '
_chemical_formula_sum 'C44 H62 N6 O8 Zr2'
_chemical_formula_weight 985.44
_chemical_name_systematic
;

 ?

;
_space_group_IT_number 15
_symmetry_cell_setting monoclinic
_symmetry_space_group_name_Hall '-C 2yc'
_symmetry_space_group_name_H-M 'C 1 2/c 1'
_atom_sites_solution_hydrogens geom
_atom_sites_solution_primary direct
_atom_sites_solution_secondary difmap
_audit_creation_method SHELXL-97
_cell_angle_alpha 90.00
_cell_angle_beta 111.613(2)
_cell_angle_gamma 90.00
_cell_formula_units_Z 4
_cell_length_a 17.9699(8)
_cell_length_b 12.6633(6)
_cell_length_c 22.2998(10)
_cell_measurement_reflns_used 5224
_cell_measurement_temperature 173(2)
_cell_measurement_theta_max 28.45
_cell_measurement_theta_min 2.43
_cell_volume 4717.7(4)
_computing_cell_refinement 'APEXII/SAINT, Bruker,2004'
_computing_data_collection 'APEXII, Bruker,2004'
_computing_data_reduction 'SAINT PLUS/XPREP, Bruker,2004'
_computing_molecular_graphics 'ORTEP-3   (Farrugia, 1997)'
_computing_publication_material 'SHELXL-97  (Sheldrick, 2008)'
_computing_structure_refinement 'SHELXL-97  (Sheldrick, 2008)'
_computing_structure_solution 'SHELXS-97  (Sheldrick, 2008)'
_diffrn_ambient_temperature 173(2)
_diffrn_measured_fraction_theta_full 0.981
_diffrn_measured_fraction_theta_max 0.902
_diffrn_measurement_device_type 'Bruker APEXII CCD area detector'
_diffrn_measurement_method 'phi and omega scans'
_diffrn_radiation_monochromator graphite
_diffrn_radiation_source 'fine-focus sealed tube'
_diffrn_radiation_type MoK\a
_diffrn_radiation_wavelength 0.71073
_diffrn_reflns_av_R_equivalents 0.0199
_diffrn_reflns_av_sigmaI/netI 0.0230
_diffrn_reflns_limit_h_max 22
_diffrn_reflns_limit_h_min -21
_diffrn_reflns_limit_k_max 16
_diffrn_reflns_limit_k_min -16
_diffrn_reflns_limit_l_max 28
_diffrn_reflns_limit_l_min -23
_diffrn_reflns_number 16386
_diffrn_reflns_theta_full 25.00
_diffrn_reflns_theta_max 28.47
_diffrn_reflns_theta_min 2.43
_exptl_absorpt_coefficient_mu 0.497
_exptl_absorpt_correction_T_max 0.9071
_exptl_absorpt_correction_T_min 0.8453
_exptl_absorpt_correction_type multi-scan
_exptl_absorpt_process_details 'SADABS (Bruker, 2004)'
_exptl_crystal_colour yellow
_exptl_crystal_density_diffrn 1.387
_exptl_crystal_density_method 'not measured'
_exptl_crystal_description Rectangular
_exptl_crystal_F_000 2048
_exptl_crystal_size_max 0.35
_exptl_crystal_size_mid 0.25
_exptl_crystal_size_min 0.20
_refine_diff_density_max 2.355
_refine_diff_density_min -2.263
_refine_diff_density_rms 0.087
_refine_ls_extinction_method none
_refine_ls_goodness_of_fit_ref 1.018
_refine_ls_hydrogen_treatment constr
_refine_ls_matrix_type full
_refine_ls_number_parameters 272
_refine_ls_number_reflns 5374
_refine_ls_number_restraints 0
_refine_ls_restrained_S_all 1.018
_refine_ls_R_factor_all 0.0491
_refine_ls_R_factor_gt 0.0421
_refine_ls_shift/su_max 0.001
_refine_ls_shift/su_mean 0.000
_refine_ls_structure_factor_coef Fsqd
_refine_ls_weighting_details 'calc w=1/[\s^2^(Fo^2^)+(0.0479P)^2^+23.0378P] where P=(Fo^2^+2Fc^2^)/3'
_refine_ls_weighting_scheme calc
_refine_ls_wR_factor_gt 0.1039
_refine_ls_wR_factor_ref 0.1104
_reflns_number_gt 4715
_reflns_number_total 5374
_reflns_threshold_expression >2sigma(I)
_cod_data_source_file c3dt52065j.txt
_cod_data_source_block Zr1
_cod_depositor_comments
;
The following automatic conversions were performed:

'_symmetry_cell_setting' value 'Monoclinic' changed to 'monoclinic'
according to /home/saulius/struct/CIF-dictionaries/cif_core.dic
dictionary named 'cif_core.dic' version 2.4.2 from 2011-04-26.

Automatic conversion script
Id: cif_fix_values 1891 2012-01-12 08:04:46Z andrius 
;
_cod_original_sg_symbol_H-M C2/c
_cod_original_formula_sum 'C44 H62 N6 O8 Zr2 '
_cod_database_code 7023950

loop_
_symmetry_equiv_pos_as_xyz
'x, y, z'
'-x, y, -z+1/2'
'x+1/2, y+1/2, z'
'-x+1/2, y+1/2, -z+1/2'
'-x, -y, -z'
'x, -y, z-1/2'
'-x+1/2, -y+1/2, -z'
'x+1/2, -y+1/2, z-1/2'

loop_
_atom_site_label
_atom_site_type_symbol
_atom_site_fract_x
_atom_site_fract_y
_atom_site_fract_z
_atom_site_U_iso_or_equiv
_atom_site_adp_type
_atom_site_occupancy
_atom_site_symmetry_multiplicity
_atom_site_calc_flag
_atom_site_refinement_flags
C1 C 0.21723(16) 0.7657(2) 0.60178(12) 0.0193(5) Uani 1 1 d .
C2 C 0.26473(18) 0.7625(2) 0.66722(13) 0.0284(6) Uani 1 1 d .
H2 H 0.3201 0.7468 0.6801 0.034 Uiso 1 1 calc R
C3 C 0.23240(19) 0.7819(3) 0.71397(14) 0.0322(7) Uani 1 1 d .
H3 H 0.2662 0.7798 0.7582 0.039 Uiso 1 1 calc R
C4 C 0.15127(19) 0.8045(2) 0.69703(14) 0.0291(6) Uani 1 1 d .
C5 C 0.10341(16) 0.8067(2) 0.63192(13) 0.0234(5) Uani 1 1 d .
H5 H 0.0478 0.8213 0.6191 0.028 Uiso 1 1 calc R
C6 C 0.13599(15) 0.78792(19) 0.58527(12) 0.0189(5) Uani 1 1 d .
C7 C -0.00988(15) 0.8526(2) 0.43798(13) 0.0215(5) Uani 1 1 d .
C8 C -0.07689(17) 0.9053(2) 0.39305(14) 0.0288(6) Uani 1 1 d .
H8 H -0.1068 0.9558 0.4063 0.035 Uiso 1 1 calc R
C9 C -0.09599(19) 0.8793(3) 0.32976(16) 0.0404(8) Uani 1 1 d .
H9 H -0.1405 0.9126 0.2980 0.048 Uiso 1 1 calc R
C10 C -0.0510(2) 0.8038(4) 0.31011(17) 0.0508(11) Uani 1 1 d .
H10 H -0.0666 0.7887 0.2654 0.061 Uiso 1 1 calc R
C11 C 0.01358(19) 0.7519(3) 0.35246(16) 0.0420(8) Uani 1 1 d .
H11 H 0.0426 0.7010 0.3386 0.050 Uiso 1 1 calc R
C12 C 0.03454(15) 0.7783(2) 0.41805(13) 0.0248(6) Uani 1 1 d .
C13 C 0.1171(2) 0.4990(3) 0.34531(19) 0.0497(10) Uani 1 1 d .
H13 H 0.0871 0.5442 0.3073 0.060 Uiso 1 1 calc R
C14 C 0.0605(3) 0.4160(5) 0.3535(3) 0.094(2) Uani 1 1 d .
H14A H 0.0890 0.3725 0.3914 0.141 Uiso 1 1 calc R
H14B H 0.0411 0.3712 0.3150 0.141 Uiso 1 1 calc R
H14C H 0.0150 0.4508 0.3595 0.141 Uiso 1 1 calc R
C15 C 0.1881(3) 0.4484(4) 0.3342(2) 0.0596(12) Uani 1 1 d .
H15A H 0.2262 0.5034 0.3336 0.089 Uiso 1 1 calc R
H15B H 0.1692 0.4110 0.2929 0.089 Uiso 1 1 calc R
H15C H 0.2146 0.3984 0.3691 0.089 Uiso 1 1 calc R
C16 C 0.36037(18) 0.4629(2) 0.54271(19) 0.0376(8) Uani 1 1 d .
H16 H 0.4105 0.4696 0.5334 0.045 Uiso 1 1 calc R
C17 C 0.3238(3) 0.3550(3) 0.5192(3) 0.0805(19) Uani 1 1 d .
H17A H 0.2750 0.3463 0.5287 0.121 Uiso 1 1 calc R
H17B H 0.3623 0.2997 0.5413 0.121 Uiso 1 1 calc R
H17C H 0.3105 0.3496 0.4726 0.121 Uiso 1 1 calc R
C18 C 0.3815(2) 0.4789(4) 0.6143(2) 0.0588(13) Uani 1 1 d .
H18A H 0.4050 0.5492 0.6266 0.088 Uiso 1 1 calc R
H18B H 0.4202 0.4250 0.6382 0.088 Uiso 1 1 calc R
H18C H 0.3330 0.4729 0.6244 0.088 Uiso 1 1 calc R
C19 C 0.1209(4) 0.4968(5) 0.5773(3) 0.0933(15) Uani 1 1 d .
H19 H 0.0691 0.5356 0.5668 0.112 Uiso 1 1 calc R
C20 C 0.1018(4) 0.3902(4) 0.5530(3) 0.0933(15) Uani 1 1 d .
H20A H 0.0775 0.3918 0.5058 0.140 Uiso 1 1 calc R
H20B H 0.0640 0.3588 0.5703 0.140 Uiso 1 1 calc R
H20C H 0.1508 0.3478 0.5664 0.140 Uiso 1 1 calc R
C21 C 0.1627(4) 0.5018(4) 0.6472(3) 0.0771(16) Uani 1 1 d .
H21A H 0.2142 0.4653 0.6592 0.116 Uiso 1 1 calc R
H21B H 0.1301 0.4677 0.6685 0.116 Uiso 1 1 calc R
H21C H 0.1718 0.5758 0.6608 0.116 Uiso 1 1 calc R
C22 C 0.1158(2) 0.8266(3) 0.74751(16) 0.0404(8) Uani 1 1 d .
H22A H 0.1074 0.9028 0.7496 0.061 Uiso 1 1 calc R
H22B H 0.1526 0.8016 0.7896 0.061 Uiso 1 1 calc R
H22C H 0.0645 0.7899 0.7361 0.061 Uiso 1 1 calc R
N1 N 0.09511(12) 0.74245(18) 0.47123(11) 0.0208(4) Uani 1 1 d .
N2 N 0.08422(12) 0.79652(16) 0.51922(10) 0.0176(4) Uani 1 1 d .
N3 N 0.02248(13) 0.86279(17) 0.50234(11) 0.0195(4) Uani 1 1 d .
O1 O 0.24980(10) 0.74838(14) 0.55662(8) 0.0172(3) Uani 1 1 d .
O2 O 0.14374(13) 0.56249(18) 0.40098(11) 0.0349(5) Uani 1 1 d .
O3 O 0.30640(12) 0.54207(15) 0.50757(10) 0.0279(4) Uani 1 1 d .
O4 O 0.16339(14) 0.54628(16) 0.54341(11) 0.0342(5) Uani 1 1 d .
Zr1 Zr 0.205678(15) 0.616965(18) 0.486351(12) 0.01967(9) Uani 1 1 d .

loop_
_atom_site_aniso_label
_atom_site_aniso_U_11
_atom_site_aniso_U_22
_atom_site_aniso_U_33
_atom_site_aniso_U_23
_atom_site_aniso_U_13
_atom_site_aniso_U_12
C1 0.0253(13) 0.0183(11) 0.0138(12) 0.0020(9) 0.0066(10) 0.0024(9)
C2 0.0302(15) 0.0377(16) 0.0146(13) 0.0040(11) 0.0050(11) 0.0085(12)
C3 0.0412(17) 0.0419(17) 0.0116(13) 0.0046(11) 0.0074(12) 0.0071(13)
C4 0.0400(16) 0.0317(15) 0.0209(14) 0.0047(11) 0.0176(13) 0.0013(12)
C5 0.0257(13) 0.0244(13) 0.0232(14) 0.0034(10) 0.0126(11) -0.0018(10)
C6 0.0234(12) 0.0169(11) 0.0156(12) 0.0013(9) 0.0061(10) -0.0031(9)
C7 0.0154(12) 0.0253(12) 0.0209(13) -0.0024(10) 0.0032(10) -0.0032(9)
C8 0.0198(13) 0.0361(15) 0.0247(15) -0.0035(12) 0.0015(11) 0.0008(11)
C9 0.0239(15) 0.059(2) 0.0260(17) -0.0069(14) -0.0054(12) 0.0067(14)
C10 0.0302(17) 0.085(3) 0.0227(17) -0.0220(17) -0.0070(13) 0.0126(17)
C11 0.0269(16) 0.064(2) 0.0247(16) -0.0203(15) -0.0026(13) 0.0080(15)
C12 0.0172(12) 0.0315(14) 0.0210(14) -0.0087(11) 0.0015(10) -0.0027(10)
C13 0.048(2) 0.048(2) 0.044(2) -0.0335(17) 0.0058(17) -0.0061(16)
C14 0.055(3) 0.096(4) 0.149(5) -0.095(4) 0.059(3) -0.047(3)
C15 0.065(3) 0.056(2) 0.070(3) -0.036(2) 0.039(2) -0.014(2)
C16 0.0285(15) 0.0220(14) 0.074(2) 0.0182(14) 0.0328(16) 0.0094(11)
C17 0.051(2) 0.0168(16) 0.183(6) 0.017(2) 0.053(3) 0.0031(15)
C18 0.0388(19) 0.082(3) 0.066(3) 0.055(2) 0.0316(19) 0.0268(19)
C19 0.117(3) 0.072(3) 0.129(4) -0.012(2) 0.091(3) -0.044(2)
C20 0.117(3) 0.072(3) 0.129(4) -0.012(2) 0.091(3) -0.044(2)
C21 0.105(4) 0.075(3) 0.081(4) 0.029(3) 0.069(3) 0.002(3)
C22 0.051(2) 0.053(2) 0.0260(17) 0.0056(14) 0.0242(15) 0.0023(16)
N1 0.0161(10) 0.0247(11) 0.0182(11) -0.0070(8) 0.0024(8) -0.0028(8)
N2 0.0173(10) 0.0188(10) 0.0160(10) -0.0004(8) 0.0052(8) -0.0018(7)
N3 0.0170(10) 0.0207(10) 0.0204(11) -0.0001(8) 0.0064(9) -0.0016(8)
O1 0.0191(8) 0.0192(8) 0.0107(8) -0.0002(6) 0.0026(7) 0.0031(6)
O2 0.0336(11) 0.0349(12) 0.0336(12) -0.0222(9) 0.0093(9) -0.0100(9)
O3 0.0370(11) 0.0190(9) 0.0337(11) 0.0055(8) 0.0200(9) 0.0084(8)
O4 0.0452(12) 0.0206(10) 0.0487(13) 0.0022(9) 0.0311(11) -0.0006(9)
Zr1 0.02408(15) 0.01453(13) 0.01995(15) -0.00317(9) 0.00757(11) -0.00145(9)

loop_
_atom_type_symbol
_atom_type_description
_atom_type_scat_dispersion_real
_atom_type_scat_dispersion_imag
_atom_type_scat_source
C C 0.0033 0.0016 'International Tables Vol C Tables 4.2.6.8 and 6.1.1.4'
H H 0.0000 0.0000 'International Tables Vol C Tables 4.2.6.8 and 6.1.1.4'
N N 0.0061 0.0033 'International Tables Vol C Tables 4.2.6.8 and 6.1.1.4'
O O 0.0106 0.0060 'International Tables Vol C Tables 4.2.6.8 and 6.1.1.4'
Zr Zr -2.9673 0.5597 'International Tables Vol C Tables 4.2.6.8 and 6.1.1.4'

loop_
_geom_angle_atom_site_label_1
_geom_angle_atom_site_label_2
_geom_angle_atom_site_label_3
_geom_angle
_geom_angle_site_symmetry_1
_geom_angle_site_symmetry_3
O1 C1 C2 120.5(2) . .
O1 C1 C6 122.1(2) . .
C2 C1 C6 117.4(2) . .
C3 C2 C1 121.1(3) . .
C3 C2 H2 119.5 . .
C1 C2 H2 119.5 . .
C2 C3 C4 121.2(3) . .
C2 C3 H3 119.4 . .
C4 C3 H3 119.4 . .
C5 C4 C3 118.1(3) . .
C5 C4 C22 120.5(3) . .
C3 C4 C22 121.5(3) . .
C4 C5 C6 120.7(3) . .
C4 C5 H5 119.7 . .
C6 C5 H5 119.7 . .
C5 C6 C1 121.7(2) . .
C5 C6 N2 117.7(2) . .
C1 C6 N2 120.6(2) . .
N3 C7 C12 109.2(2) . .
N3 C7 C8 129.2(3) . .
C12 C7 C8 121.6(3) . .
C9 C8 C7 116.3(3) . .
C9 C8 H8 121.9 . .
C7 C8 H8 121.9 . .
C8 C9 C10 121.7(3) . .
C8 C9 H9 119.1 . .
C10 C9 H9 119.1 . .
C11 C10 C9 123.1(3) . .
C11 C10 H10 118.5 . .
C9 C10 H10 118.5 . .
C10 C11 C12 116.0(3) . .
C10 C11 H11 122.0 . .
C12 C11 H11 122.0 . .
N1 C12 C7 108.3(2) . .
N1 C12 C11 130.4(3) . .
C7 C12 C11 121.4(3) . .
O2 C13 C14 108.3(3) . .
O2 C13 C15 110.4(3) . .
C14 C13 C15 111.4(4) . .
O2 C13 H13 108.9 . .
C14 C13 H13 108.9 . .
C15 C13 H13 108.9 . .
C13 C14 H14A 109.5 . .
C13 C14 H14B 109.5 . .
H14A C14 H14B 109.5 . .
C13 C14 H14C 109.5 . .
H14A C14 H14C 109.5 . .
H14B C14 H14C 109.5 . .
C13 C15 H15A 109.5 . .
C13 C15 H15B 109.5 . .
H15A C15 H15B 109.5 . .
C13 C15 H15C 109.5 . .
H15A C15 H15C 109.5 . .
H15B C15 H15C 109.5 . .
O3 C16 C18 110.1(3) . .
O3 C16 C17 108.9(3) . .
C18 C16 C17 113.1(4) . .
O3 C16 H16 108.2 . .
C18 C16 H16 108.2 . .
C17 C16 H16 108.2 . .
C16 C17 H17A 109.5 . .
C16 C17 H17B 109.5 . .
H17A C17 H17B 109.5 . .
C16 C17 H17C 109.5 . .
H17A C17 H17C 109.5 . .
H17B C17 H17C 109.5 . .
C16 C18 H18A 109.5 . .
C16 C18 H18B 109.5 . .
H18A C18 H18B 109.5 . .
C16 C18 H18C 109.5 . .
H18A C18 H18C 109.5 . .
H18B C18 H18C 109.5 . .
O4 C19 C20 108.4(4) . .
O4 C19 C21 112.8(5) . .
C20 C19 C21 113.4(6) . .
O4 C19 H19 107.3 . .
C20 C19 H19 107.3 . .
C21 C19 H19 107.3 . .
C19 C20 H20A 109.5 . .
C19 C20 H20B 109.5 . .
H20A C20 H20B 109.5 . .
C19 C20 H20C 109.5 . .
H20A C20 H20C 109.5 . .
H20B C20 H20C 109.5 . .
C19 C21 H21A 109.5 . .
C19 C21 H21B 109.5 . .
H21A C21 H21B 109.5 . .
C19 C21 H21C 109.5 . .
H21A C21 H21C 109.5 . .
H21B C21 H21C 109.5 . .
C4 C22 H22A 109.5 . .
C4 C22 H22B 109.5 . .
H22A C22 H22B 109.5 . .
C4 C22 H22C 109.5 . .
H22A C22 H22C 109.5 . .
H22B C22 H22C 109.5 . .
N2 N1 C12 102.7(2) . .
N2 N1 Zr1 124.41(16) . .
C12 N1 Zr1 132.87(18) . .
N3 N2 N1 116.5(2) . .
N3 N2 C6 119.9(2) . .
N1 N2 C6 123.5(2) . .
N2 N3 C7 103.3(2) . .
C1 O1 Zr1 120.33(15) . .
C1 O1 Zr1 120.94(15) . 7_566
Zr1 O1 Zr1 111.03(7) . 7_566
C13 O2 Zr1 162.4(2) . .
C16 O3 Zr1 150.34(18) . .
C19 O4 Zr1 171.1(4) . .
O4 Zr1 O3 99.86(9) . .
O4 Zr1 O2 105.02(10) . .
O3 Zr1 O2 102.21(9) . .
O4 Zr1 O1 90.42(8) . .
O3 Zr1 O1 97.79(8) . .
O2 Zr1 O1 152.04(8) . .
O4 Zr1 O1 157.69(8) . 7_566
O3 Zr1 O1 91.62(7) . 7_566
O2 Zr1 O1 90.98(8) . 7_566
O1 Zr1 O1 68.97(7) . 7_566
O4 Zr1 N1 84.02(8) . .
O3 Zr1 N1 168.27(8) . .
O2 Zr1 N1 87.30(8) . .
O1 Zr1 N1 71.00(6) . .
O1 Zr1 N1 81.26(7) 7_566 .

loop_
_geom_bond_atom_site_label_1
_geom_bond_atom_site_label_2
_geom_bond_distance
_geom_bond_site_symmetry_2
C1 O1 1.356(3) .
C1 C2 1.393(4) .
C1 C6 1.396(4) .
C2 C3 1.390(4) .
C2 H2 0.9500 .
C3 C4 1.394(4) .
C3 H3 0.9500 .
C4 C5 1.389(4) .
C4 C22 1.510(4) .
C5 C6 1.389(4) .
C5 H5 0.9500 .
C6 N2 1.427(3) .
C7 N3 1.342(4) .
C7 C12 1.407(4) .
C7 C8 1.418(4) .
C8 C9 1.364(4) .
C8 H8 0.9500 .
C9 C10 1.422(5) .
C9 H9 0.9500 .
C10 C11 1.365(5) .
C10 H10 0.9500 .
C11 C12 1.410(4) .
C11 H11 0.9500 .
C12 N1 1.359(3) .
C13 O2 1.406(4) .
C13 C14 1.520(6) .
C13 C15 1.528(5) .
C13 H13 1.0000 .
C14 H14A 0.9800 .
C14 H14B 0.9800 .
C14 H14C 0.9800 .
C15 H15A 0.9800 .
C15 H15B 0.9800 .
C15 H15C 0.9800 .
C16 O3 1.414(3) .
C16 C18 1.512(6) .
C16 C17 1.523(5) .
C16 H16 1.0000 .
C17 H17A 0.9800 .
C17 H17B 0.9800 .
C17 H17C 0.9800 .
C18 H18A 0.9800 .
C18 H18B 0.9800 .
C18 H18C 0.9800 .
C19 O4 1.404(5) .
C19 C20 1.449(7) .
C19 C21 1.461(9) .
C19 H19 1.0000 .
C20 H20A 0.9800 .
C20 H20B 0.9800 .
C20 H20C 0.9800 .
C21 H21A 0.9800 .
C21 H21B 0.9800 .
C21 H21C 0.9800 .
C22 H22A 0.9800 .
C22 H22B 0.9800 .
C22 H22C 0.9800 .
N1 N2 1.344(3) .
N1 Zr1 2.468(2) .
N2 N3 1.330(3) .
O1 Zr1 2.2222(17) .
O1 Zr1 2.2429(18) 7_566
O2 Zr1 1.944(2) .
O3 Zr1 1.9412(19) .
O4 Zr1 1.926(2) .
Zr1 O1 2.2429(18) 7_566

loop_
_geom_torsion_atom_site_label_1
_geom_torsion_atom_site_label_2
_geom_torsion_atom_site_label_3
_geom_torsion_atom_site_label_4
_geom_torsion
_geom_torsion_site_symmetry_1
_geom_torsion_site_symmetry_4
O1 C1 C2 C3 178.8(3) . .
C6 C1 C2 C3 -0.7(4) . .
C1 C2 C3 C4 0.5(5) . .
C2 C3 C4 C5 0.2(5) . .
C2 C3 C4 C22 -179.5(3) . .
C3 C4 C5 C6 -0.6(4) . .
C22 C4 C5 C6 179.1(3) . .
C4 C5 C6 C1 0.3(4) . .
C4 C5 C6 N2 -177.0(2) . .
O1 C1 C6 C5 -179.2(2) . .
C2 C1 C6 C5 0.3(4) . .
O1 C1 C6 N2 -1.9(4) . .
C2 C1 C6 N2 177.6(2) . .
N3 C7 C8 C9 179.5(3) . .
C12 C7 C8 C9 0.4(4) . .
C7 C8 C9 C10 -0.1(5) . .
C8 C9 C10 C11 0.3(7) . .
C9 C10 C11 C12 -0.8(6) . .
N3 C7 C12 N1 0.1(3) . .
C8 C7 C12 N1 179.3(3) . .
N3 C7 C12 C11 179.8(3) . .
C8 C7 C12 C11 -0.9(4) . .
C10 C11 C12 N1 -179.2(3) . .
C10 C11 C12 C7 1.1(5) . .
C7 C12 N1 N2 -0.3(3) . .
C11 C12 N1 N2 179.9(3) . .
C7 C12 N1 Zr1 -178.04(17) . .
C11 C12 N1 Zr1 2.2(5) . .
C12 N1 N2 N3 0.5(3) . .
Zr1 N1 N2 N3 178.49(15) . .
C12 N1 N2 C6 -177.8(2) . .
Zr1 N1 N2 C6 0.2(3) . .
C5 C6 N2 N3 29.8(3) . .
C1 C6 N2 N3 -147.6(2) . .
C5 C6 N2 N1 -152.0(2) . .
C1 C6 N2 N1 30.6(3) . .
N1 N2 N3 C7 -0.5(3) . .
C6 N2 N3 C7 177.8(2) . .
C12 C7 N3 N2 0.2(3) . .
C8 C7 N3 N2 -178.9(3) . .
C2 C1 O1 Zr1 120.9(2) . .
C6 C1 O1 Zr1 -59.6(3) . .
C2 C1 O1 Zr1 -92.4(3) . 7_566
C6 C1 O1 Zr1 87.1(3) . 7_566
C14 C13 O2 Zr1 88.9(8) . .
C15 C13 O2 Zr1 -33.3(10) . .
C18 C16 O3 Zr1 -56.2(5) . .
C17 C16 O3 Zr1 68.3(6) . .
C20 C19 O4 Zr1 79(2) . .
C21 C19 O4 Zr1 -154.8(16) . .
C19 O4 Zr1 O3 -144.9(19) . .
C19 O4 Zr1 O2 -39.3(19) . .
C19 O4 Zr1 O1 117.1(19) . .
C19 O4 Zr1 O1 95.1(19) . 7_566
C19 O4 Zr1 N1 46.3(19) . .
C16 O3 Zr1 O4 1.5(4) . .
C16 O3 Zr1 O2 -106.3(4) . .
C16 O3 Zr1 O1 93.3(4) . .
C16 O3 Zr1 O1 162.3(4) . 7_566
C16 O3 Zr1 N1 110.0(5) . .
C13 O2 Zr1 O4 -86.3(8) . .
C13 O2 Zr1 O3 17.5(8) . .
C13 O2 Zr1 O1 152.2(7) . .
C13 O2 Zr1 O1 109.4(8) . 7_566
C13 O2 Zr1 N1 -169.4(8) . .
C1 O1 Zr1 O4 -21.59(18) . .
Zr1 O1 Zr1 O4 -171.25(9) 7_566 .
C1 O1 Zr1 O3 -121.60(17) . .
Zr1 O1 Zr1 O3 88.74(9) 7_566 .
C1 O1 Zr1 O2 102.9(2) . .
Zr1 O1 Zr1 O2 -46.74(19) 7_566 .
C1 O1 Zr1 O1 149.7(2) . 7_566
Zr1 O1 Zr1 O1 0.0 7_566 7_566
C1 O1 Zr1 N1 61.94(17) . .
Zr1 O1 Zr1 N1 -87.72(9) 7_566 .
N2 N1 Zr1 O4 57.65(19) . .
C12 N1 Zr1 O4 -125.0(3) . .
N2 N1 Zr1 O3 -52.4(5) . .
C12 N1 Zr1 O3 124.9(4) . .
N2 N1 Zr1 O2 163.1(2) . .
C12 N1 Zr1 O2 -19.6(3) . .
N2 N1 Zr1 O1 -34.86(18) . .
C12 N1 Zr1 O1 142.4(3) . .
N2 N1 Zr1 O1 -105.52(19) . 7_566
C12 N1 Zr1 O1 71.8(2) . 7_566
